data_1539604
loop_
_publ_author_name
'Asano, H.'
'Akinaga, H.'
'Katoh, H.'
'Takita, K.'
'Masuda, K.'
'Nishino, M.'
'Imai, M.'
'Ishigaki, T.'

_publ_section_title
;
 Crystal structure of the high-Tc superconductor Ln Ba2 Cu3 O7-d (Ln= Sm,
 Eu and Gd)
;
_journal_name_full 'Japanese Journal of Applied Physics, Part 2'
_journal_page_first 1410
_journal_page_last 1412
_journal_volume 26
_journal_year 1987
_chemical_formula_sum 'Ba2 Cu3 Eu O7'
_chemical_name_systematic 'Eu Ba2 Cu3 O7'
_space_group_IT_number 47
_symmetry_space_group_name_Hall '-P 2 2'
_symmetry_space_group_name_H-M 'P m m m'
_cell_angle_alpha 90
_cell_angle_beta 90
_cell_angle_gamma 90
_cell_formula_units_Z 1
_cell_length_a 3.8973
_cell_length_b 3.8384
_cell_length_c 11.7069
_cell_volume 175.128
_citation_journal_id_ASTM JAPLD8
_cod_data_source_file Asano_JAPLD8_1987_302.cif
_cod_data_source_block Ba2Cu3Eu1O7
_cod_original_cell_volume 175.1281
_cod_original_formula_sum 'Ba2 Cu3 Eu1 O7'
_cod_database_code 1539604

loop_
_symmetry_equiv_pos_as_xyz
x,y,z
-x,-y,z
x,-y,-z
-x,y,-z
-x,-y,-z
x,y,-z
-x,y,z
x,-y,z

loop_
_atom_site_label
_atom_site_type_symbol
_atom_site_fract_x
_atom_site_fract_y
_atom_site_fract_z
_atom_site_occupancy
_atom_site_U_iso_or_equiv
O3 O-2 0 0 0.158 1 0.0
O1 O-2 0.5 0 0 0.82 0.0
Ba1 Ba+2 0.5 0.5 0.1818 1 0.0
O5 O-2 0.5 0 0.376 1 0.0
O4 O-2 0 0.5 0.365 1 0.0
Cu2 Cu+2 0 0 0.351 1 0.0
Eu1 Eu+3 0.5 0.5 0.5 1 0.0
Cu1 Cu+3 0 0 0 1 0.0
O2 O-2 0 0.5 0 0.18 0.0
